data_4062067
_journal_name_full Organometallics
_journal_year 2003
_chemical_formula_sum 'C39 H56 N2 O Yb'
_chemical_formula_weight 741.90
_space_group_IT_number 14
_symmetry_cell_setting monoclinic
_symmetry_space_group_name_Hall '-P 2yn'
_symmetry_space_group_name_H-M 'P 1 21/n 1'
_cell_angle_alpha 90.00
_cell_angle_beta 90.84(2)
_cell_angle_gamma 90.00
_cell_formula_units_Z 4
_cell_length_a 10.198(2)
_cell_length_b 17.576(3)
_cell_length_c 20.701(4)
_cell_measurement_temperature 290(2)
_cell_volume 3710.0(12)
_diffrn_ambient_temperature 290(2)
_exptl_crystal_density_diffrn 1.328
_cod_depositor_comments
;
The following automatic conversions were performed:
'_symmetry_cell_setting' value 'Monoclinic' changed to 'monoclinic'
according to '/home/saulius/struct/CIF-dictionaries/cif_core.dic'
dictionary named 'cif_core.dic' version 2.4.1 from 2010-06-29.

Automatic conversion script
Id: cif_fix_enum 1527 2010-12-29 10:47:43Z saulius 
;
_cod_original_sg_symbol_H-M 'P 21/n'
_cod_database_code 4062067

loop_
_symmetry_equiv_pos_as_xyz
'x, y, z'
'-x+1/2, y+1/2, -z+1/2'
'-x, -y, -z'
'x-1/2, -y-1/2, z-1/2'

loop_
_atom_site_label
_atom_site_type_symbol
_atom_site_fract_x
_atom_site_fract_y
_atom_site_fract_z
_atom_site_U_iso_or_equiv
_atom_site_adp_type
_atom_site_occupancy
_atom_site_symmetry_multiplicity
_atom_site_calc_flag
_atom_site_refinement_flags
_atom_site_disorder_assembly
_atom_site_disorder_group
Yb Yb 0.53647(2) 0.375617(14) 0.237855(13) 0.04175(9) Uani 1 1 d . A .
O O 0.3803(4) 0.2751(2) 0.2435(2) 0.0633(13) Uani 1 1 d . . .
N1 N 0.6971(4) 0.3344(2) 0.3147(2) 0.0365(10) Uani 1 1 d . . .
N2 N 0.6928(4) 0.3268(3) 0.1657(2) 0.0415(11) Uani 1 1 d . . .
C1 C 0.7025(5) 0.3723(4) 0.3769(2) 0.0439(13) Uani 1 1 d . A .
C2 C 0.7982(6) 0.4289(4) 0.3875(3) 0.0555(17) Uani 1 1 d . . .
C3 C 0.7981(6) 0.4673(4) 0.4452(4) 0.075(2) Uani 1 1 d . A .
H3 H 0.8608 0.5048 0.4530 0.090 Uiso 1 1 calc R . .
C4 C 0.7077(8) 0.4516(5) 0.4915(4) 0.093(3) Uani 1 1 d . . .
H4 H 0.7099 0.4780 0.5304 0.111 Uiso 1 1 calc R A .
C5 C 0.6149(7) 0.3976(4) 0.4808(3) 0.080(2) Uani 1 1 d . A .
H5 H 0.5530 0.3880 0.5124 0.097 Uiso 1 1 calc R . .
C6 C 0.6108(5) 0.3561(3) 0.4231(3) 0.0578(18) Uani 1 1 d . . .
C7 C 0.5059(6) 0.2945(4) 0.4139(3) 0.067(2) Uani 1 1 d . A .
H7 H 0.5163 0.2721 0.3709 0.081 Uiso 1 1 calc R . .
C8 C 0.5194(7) 0.2306(4) 0.4641(4) 0.100(3) Uani 1 1 d . . .
H8A H 0.6060 0.2094 0.4623 0.150 Uiso 1 1 calc R A .
H8B H 0.4559 0.1917 0.4549 0.150 Uiso 1 1 calc R . .
H8C H 0.5049 0.2509 0.5064 0.150 Uiso 1 1 calc R . .
C9 C 0.3683(6) 0.3289(5) 0.4173(5) 0.107(3) Uani 1 1 d . . .
H9A H 0.3585 0.3677 0.3849 0.160 Uiso 1 1 calc R A .
H9B H 0.3559 0.3509 0.4593 0.160 Uiso 1 1 calc R . .
H9C H 0.3040 0.2898 0.4099 0.160 Uiso 1 1 calc R . .
C10 C 0.9006(7) 0.4468(4) 0.3380(4) 0.078(2) Uani 1 1 d . A .
H10 H 0.8745 0.4204 0.2982 0.093 Uiso 1 1 calc R . .
C11 C 1.0320(9) 0.4167(6) 0.3574(7) 0.227(8) Uani 1 1 d . . .
H11A H 1.0936 0.4272 0.3240 0.341 Uiso 1 1 calc R A .
H11B H 1.0263 0.3628 0.3641 0.341 Uiso 1 1 calc R . .
H11C H 1.0606 0.4409 0.3968 0.341 Uiso 1 1 calc R . .
C12 C 0.9112(8) 0.5295(5) 0.3219(5) 0.117(3) Uani 1 1 d . . .
H12A H 0.9763 0.5365 0.2894 0.176 Uiso 1 1 calc R A .
H12B H 0.9361 0.5575 0.3600 0.176 Uiso 1 1 calc R . .
H12C H 0.8281 0.5477 0.3060 0.176 Uiso 1 1 calc R . .
C13 C 0.7663(5) 0.2730(3) 0.3052(3) 0.0403(13) Uani 1 1 d . A .
C14 C 0.7875(5) 0.2398(3) 0.2437(3) 0.0445(14) Uani 1 1 d . . .
H14 H 0.8230 0.1912 0.2455 0.053 Uiso 1 1 calc R A .
C15 C 0.7649(5) 0.2668(3) 0.1808(3) 0.0415(13) Uani 1 1 d . A .
C16 C 0.8328(6) 0.2328(4) 0.3611(3) 0.0608(17) Uani 1 1 d . . .
H16A H 0.8139 0.2590 0.4006 0.091 Uiso 1 1 calc R A .
H16B H 0.9259 0.2323 0.3547 0.091 Uiso 1 1 calc R . .
H16C H 0.8011 0.1815 0.3636 0.091 Uiso 1 1 calc R . .
C17 C 0.8324(6) 0.2209(4) 0.1290(3) 0.0669(19) Uani 1 1 d . . .
H17A H 0.8122 0.2424 0.0874 0.100 Uiso 1 1 calc R A .
H17B H 0.8022 0.1692 0.1304 0.100 Uiso 1 1 calc R . .
H17C H 0.9255 0.2221 0.1364 0.100 Uiso 1 1 calc R . .
C18 C 0.6945(6) 0.3547(3) 0.1004(3) 0.0521(17) Uani 1 1 d . A .
C19 C 0.7799(6) 0.4138(4) 0.0843(3) 0.0631(18) Uani 1 1 d . . .
C20 C 0.7770(9) 0.4393(5) 0.0215(4) 0.095(3) Uani 1 1 d . A .
H20 H 0.8358 0.4770 0.0094 0.114 Uiso 1 1 calc R . .
C21 C 0.6911(11) 0.4113(6) -0.0239(5) 0.122(4) Uani 1 1 d . . .
H21 H 0.6904 0.4306 -0.0657 0.147 Uiso 1 1 calc R A .
C22 C 0.6065(9) 0.3548(6) -0.0072(4) 0.107(3) Uani 1 1 d . A .
H22 H 0.5489 0.3355 -0.0383 0.128 Uiso 1 1 calc R . .
C23 C 0.6041(7) 0.3254(5) 0.0550(3) 0.078(2) Uani 1 1 d . . .
C24 C 0.5054(8) 0.2624(6) 0.0715(4) 0.105(3) Uani 1 1 d . A .
H24 H 0.5216 0.2465 0.1163 0.126 Uiso 1 1 calc R . .
C25 C 0.3647(9) 0.2930(7) 0.0661(5) 0.154(5) Uani 1 1 d . . .
H25A H 0.3041 0.2531 0.0762 0.232 Uiso 1 1 calc R A .
H25B H 0.3482 0.3106 0.0229 0.232 Uiso 1 1 calc R . .
H25C H 0.3540 0.3343 0.0959 0.232 Uiso 1 1 calc R . .
C26 C 0.5194(9) 0.1929(6) 0.0279(5) 0.132(4) Uani 1 1 d . . .
H26A H 0.6066 0.1729 0.0322 0.198 Uiso 1 1 calc R A .
H26B H 0.5030 0.2074 -0.0162 0.198 Uiso 1 1 calc R . .
H26C H 0.4572 0.1547 0.0403 0.198 Uiso 1 1 calc R . .
C27 C 0.8725(7) 0.4476(4) 0.1337(4) 0.080(2) Uani 1 1 d . A .
H27 H 0.8342 0.4380 0.1760 0.096 Uiso 1 1 calc R . .
C28 C 0.8866(9) 0.5330(5) 0.1276(5) 0.140(4) Uani 1 1 d . . .
H28A H 0.8017 0.5564 0.1300 0.210 Uiso 1 1 calc R A .
H28B H 0.9254 0.5451 0.0870 0.210 Uiso 1 1 calc R . .
H28C H 0.9415 0.5517 0.1622 0.210 Uiso 1 1 calc R . .
C29 C 1.0045(8) 0.4095(5) 0.1342(6) 0.150(5) Uani 1 1 d . . .
H29A H 0.9933 0.3556 0.1391 0.224 Uiso 1 1 calc R A .
H29B H 1.0566 0.4289 0.1695 0.224 Uiso 1 1 calc R . .
H29C H 1.0477 0.4198 0.0942 0.224 Uiso 1 1 calc R . .
C30 C 0.5496(7) 0.5277(4) 0.2318(4) 0.069(2) Uani 1 1 d . . .
H30 H 0.6294 0.5581 0.2379 0.083 Uiso 1 1 calc R A .
C31 C 0.4953(7) 0.5057(4) 0.1723(4) 0.078(2) Uani 1 1 d . A .
H31 H 0.5320 0.5178 0.1300 0.093 Uiso 1 1 calc R . .
C32 C 0.3714(8) 0.4758(4) 0.1823(5) 0.089(3) Uani 1 1 d . . .
H32 H 0.3060 0.4641 0.1486 0.107 Uiso 1 1 calc R A .
C33 C 0.3474(7) 0.4813(4) 0.2483(5) 0.078(3) Uani 1 1 d . A .
H33 H 0.2621 0.4731 0.2684 0.093 Uiso 1 1 calc R . .
C34 C 0.4564(8) 0.5137(4) 0.2788(4) 0.073(2) Uani 1 1 d . A .
C35 C 0.4692(9) 0.5339(5) 0.3486(4) 0.120(3) Uani 1 1 d . . .
H35A H 0.4372 0.5846 0.3552 0.180 Uiso 1 1 calc R A .
H35B H 0.5597 0.5312 0.3618 0.180 Uiso 1 1 calc R . .
H35C H 0.4189 0.4988 0.3738 0.180 Uiso 1 1 calc R . .
C36 C 0.2392(6) 0.2773(4) 0.2450(4) 0.100(4) Uani 0.788(8) 1 d PD A 1
H36A H 0.2032 0.2827 0.2016 0.121 Uiso 0.788(8) 1 calc PR A 1
H36B H 0.2099 0.3198 0.2709 0.121 Uiso 0.788(8) 1 calc PR A 1
C37 C 0.1952(9) 0.2026(5) 0.2746(7) 0.112(5) Uani 0.788(8) 1 d PD A 1
H37A H 0.1468 0.2120 0.3137 0.134 Uiso 0.788(8) 1 calc PR A 1
H37B H 0.1390 0.1751 0.2445 0.134 Uiso 0.788(8) 1 calc PR A 1
C38 C 0.3183(8) 0.1570(6) 0.2896(6) 0.122(5) Uani 0.788(8) 1 d PD A 1
H38A H 0.3418 0.1597 0.3351 0.146 Uiso 0.788(8) 1 calc PR A 1
H38B H 0.3079 0.1041 0.2771 0.146 Uiso 0.788(8) 1 calc PR A 1
C39 C 0.4190(6) 0.1969(4) 0.2483(4) 0.075(3) Uani 0.788(8) 1 d PD A 1
H39A H 0.5055 0.1929 0.2681 0.090 Uiso 0.788(8) 1 calc PR A 1
H39B H 0.4216 0.1740 0.2057 0.090 Uiso 0.788(8) 1 calc PR A 1
C36' C 0.2392(6) 0.2773(4) 0.2450(4) 0.100(4) Uani 0.21 1 d P A 2
H36C H 0.2064 0.3223 0.2230 0.121 Uiso 0.212(8) 1 calc PR A 2
H36D H 0.2093 0.2780 0.2892 0.121 Uiso 0.212(8) 1 calc PR A 2
C37' C 0.192(2) 0.2058(13) 0.211(2) 0.12(2) Uani 0.212(8) 1 d PD A 2
H37C H 0.1148 0.1849 0.2315 0.146 Uiso 0.212(8) 1 calc PR A 2
H37D H 0.1704 0.2160 0.1657 0.146 Uiso 0.212(8) 1 calc PR A 2
C38' C 0.3077(19) 0.1520(12) 0.2170(16) 0.065(11) Uani 0.212(8) 1 d PD A 2
H38C H 0.3332 0.1337 0.1748 0.078 Uiso 0.212(8) 1 calc PR A 2
H38D H 0.2853 0.1086 0.2436 0.078 Uiso 0.212(8) 1 calc PR A 2
C39' C 0.4190(6) 0.1969(4) 0.2483(4) 0.075(3) Uani 0.21 1 d P A 2
H39C H 0.4311 0.1822 0.2931 0.090 Uiso 0.212(8) 1 calc PR A 2
H39D H 0.5004 0.1883 0.2257 0.090 Uiso 0.212(8) 1 calc PR A 2

loop_
_atom_site_aniso_label
_atom_site_aniso_U_11
_atom_site_aniso_U_22
_atom_site_aniso_U_33
_atom_site_aniso_U_23
_atom_site_aniso_U_13
_atom_site_aniso_U_12
Yb 0.03843(12) 0.03664(13) 0.05020(16) 0.00256(17) 0.00170(9) 0.00590(14)
O 0.047(2) 0.048(3) 0.095(4) 0.000(3) 0.001(2) -0.001(2)
N1 0.042(2) 0.034(2) 0.033(3) 0.003(2) -0.001(2) 0.0005(19)
N2 0.045(3) 0.049(3) 0.031(3) 0.001(2) -0.002(2) 0.005(2)
C1 0.050(3) 0.048(3) 0.034(3) -0.008(4) 0.003(2) 0.003(3)
C2 0.055(4) 0.051(4) 0.061(5) -0.008(4) 0.013(3) -0.008(3)
C3 0.070(4) 0.088(5) 0.068(5) -0.034(5) 0.011(4) -0.016(4)
C4 0.102(6) 0.124(7) 0.053(5) -0.047(5) 0.019(5) -0.011(5)
C5 0.084(5) 0.110(7) 0.047(4) -0.023(4) 0.024(4) -0.020(4)
C6 0.053(3) 0.064(5) 0.057(4) -0.013(3) 0.008(3) -0.005(3)
C7 0.066(4) 0.088(5) 0.049(4) -0.003(4) 0.019(3) -0.020(4)
C8 0.106(6) 0.099(7) 0.096(7) 0.032(6) 0.027(5) -0.005(5)
C9 0.061(5) 0.099(6) 0.161(9) 0.009(6) 0.010(5) -0.022(4)
C10 0.083(5) 0.071(5) 0.079(6) -0.007(4) 0.019(4) -0.039(4)
C11 0.100(7) 0.190(12) 0.40(2) 0.134(13) 0.145(11) 0.062(8)
C12 0.105(6) 0.110(7) 0.137(9) 0.035(7) 0.017(6) -0.029(6)
C13 0.040(3) 0.041(3) 0.040(4) 0.005(3) -0.001(2) -0.002(2)
C14 0.050(3) 0.037(3) 0.047(4) -0.006(3) 0.005(3) 0.007(3)
C15 0.047(3) 0.051(4) 0.026(3) 0.001(3) 0.005(2) 0.004(3)
C16 0.077(4) 0.064(4) 0.041(4) 0.007(3) -0.006(3) 0.017(3)
C17 0.081(4) 0.078(5) 0.042(4) -0.008(4) 0.010(3) 0.028(4)
C18 0.059(4) 0.059(5) 0.037(4) 0.001(3) 0.002(3) 0.014(3)
C19 0.068(4) 0.074(5) 0.048(4) 0.017(4) 0.010(3) 0.010(4)
C20 0.114(7) 0.108(7) 0.064(6) 0.030(6) 0.013(5) 0.011(5)
C21 0.158(10) 0.156(10) 0.052(6) 0.049(7) -0.002(6) 0.035(8)
C22 0.123(7) 0.152(10) 0.045(5) 0.010(6) -0.026(5) 0.018(6)
C23 0.088(5) 0.107(6) 0.040(4) 0.011(4) -0.008(4) 0.006(5)
C24 0.103(7) 0.151(9) 0.060(6) 0.013(6) -0.029(5) -0.033(6)
C25 0.101(7) 0.221(13) 0.141(10) -0.065(10) -0.011(7) -0.012(8)
C26 0.149(9) 0.147(10) 0.099(8) -0.015(8) -0.046(7) -0.012(7)
C27 0.088(5) 0.077(6) 0.075(6) 0.015(5) 0.016(4) -0.025(4)
C28 0.142(9) 0.102(8) 0.176(12) -0.003(8) 0.031(8) -0.031(7)
C29 0.095(7) 0.123(9) 0.228(14) -0.023(9) -0.060(8) 0.005(6)
C30 0.066(4) 0.042(4) 0.099(7) 0.015(5) 0.012(5) 0.007(3)
C31 0.080(5) 0.061(5) 0.092(7) 0.029(5) 0.020(5) 0.017(4)
C32 0.079(6) 0.072(5) 0.116(8) 0.023(6) -0.021(5) 0.029(4)
C33 0.051(4) 0.044(4) 0.138(9) 0.010(5) 0.021(5) 0.019(3)
C34 0.099(6) 0.036(4) 0.083(7) -0.006(4) 0.024(5) 0.015(4)
C35 0.180(9) 0.081(6) 0.101(8) -0.018(6) 0.032(7) 0.016(6)
C36 0.047(4) 0.088(7) 0.167(10) 0.000(6) -0.005(5) 0.006(4)
C37 0.066(7) 0.073(8) 0.196(16) -0.010(9) 0.023(8) -0.029(6)
C38 0.099(8) 0.065(7) 0.203(17) 0.017(9) 0.018(9) -0.024(6)
C39 0.067(4) 0.048(4) 0.109(7) -0.017(4) 0.005(4) -0.001(3)
C36' 0.047(4) 0.088(7) 0.167(10) 0.000(6) -0.005(5) 0.006(4)
C37' 0.030(18) 0.13(4) 0.21(6) 0.03(4) 0.02(3) -0.02(2)
C38' 0.041(16) 0.042(17) 0.11(3) 0.024(19) 0.000(17) -0.013(12)
C39' 0.067(4) 0.048(4) 0.109(7) -0.017(4) 0.005(4) -0.001(3)

loop_
_geom_bond_atom_site_label_1
_geom_bond_atom_site_label_2
_geom_bond_distance
_geom_bond_site_symmetry_2
_geom_bond_publ_flag
Yb N2 2.362(4) . ?
Yb N1 2.380(4) . ?
Yb O 2.382(4) . ?
Yb C30 2.679(6) . ?
Yb C32 2.683(7) . ?
Yb C33 2.688(6) . ?
Yb C31 2.689(7) . ?
Yb C34 2.701(6) . ?
O C39 1.433(7) . ?
O C36 1.440(7) . ?
N1 C13 1.305(6) . ?
N1 C1 1.450(6) . ?
N2 C15 1.321(6) . ?
N2 C18 1.438(7) . ?
C1 C6 1.377(7) . ?
C1 C2 1.409(8) . ?
C2 C3 1.373(9) . ?
C2 C10 1.506(8) . ?
C3 C4 1.368(9) . ?
C4 C5 1.356(9) . ?
C5 C6 1.400(8) . ?
C6 C7 1.532(8) . ?
C7 C9 1.531(9) . ?
C7 C8 1.534(9) . ?
C10 C11 1.490(11) . ?
C10 C12 1.496(10) . ?
C13 C14 1.420(7) . ?
C13 C16 1.508(7) . ?
C14 C15 1.401(7) . ?
C15 C17 1.516(7) . ?
C18 C19 1.398(8) . ?
C18 C23 1.404(9) . ?
C19 C20 1.376(10) . ?
C19 C27 1.504(10) . ?
C20 C21 1.366(12) . ?
C21 C22 1.363(12) . ?
C22 C23 1.388(10) . ?
C23 C24 1.539(11) . ?
C24 C26 1.527(11) . ?
C24 C25 1.534(11) . ?
C27 C29 1.503(10) . ?
C27 C28 1.512(10) . ?
C30 C34 1.393(9) . ?
C30 C31 1.398(10) . ?
C31 C32 1.387(9) . ?
C32 C33 1.395(11) . ?
C33 C34 1.392(10) . ?
C34 C35 1.492(10) . ?
C36 C37 1.519(2) . ?
C37 C38 1.518(2) . ?
C38 C39 1.518(2) . ?
C37' C38' 1.520(2) . ?
